data_1561696
loop_
_publ_author_name
'Liu, Yunsheng'
'Mei, Dajiang'
'Xu, Jingli'
'Wu, Yuandong'

_publ_section_title
;
 Hydrothermal synthesis, structures and optical properties of
 A2Zn3(SeO3)4&#x00B7;XH2O (A=Li, Na, K; X=2 or 0)
;
_journal_name_full 'Journal of Solid State Chemistry'
_journal_page_first 193
_journal_page_last 199
_journal_paper_doi 10.1016/j.jssc.2015.09.033
_journal_volume 232
_journal_year 2015
_chemical_formula_moiety 'O12 Se4 Zn3, 2(O)'
_chemical_formula_sum 'O14 Se4 Zn3'
_chemical_formula_weight 736.01
_space_group_crystal_system monoclinic
_space_group_IT_number 14
_space_group_name_Hall '-P 2ybc'
_space_group_name_H-M_alt 'P 1 21/c 1'
_atom_sites_solution_hydrogens .
_cell_angle_alpha 90
_cell_angle_beta 112.838(9)
_cell_angle_gamma 90
_cell_formula_units_Z 2
_cell_length_a 8.123(4)
_cell_length_b 9.139(4)
_cell_length_c 7.938(3)
_cell_measurement_temperature 292(2)
_cell_volume 543.1(4)
_computing_structure_refinement 'SHELXL-2014/7 (Sheldrick, 2014)'
_diffrn_ambient_temperature 292(2)
_diffrn_measured_fraction_theta_full 0.991
_diffrn_measured_fraction_theta_max 0.907
_diffrn_radiation_type MoK\a
_diffrn_radiation_wavelength 0.71073
_diffrn_reflns_av_R_equivalents 0.0156
_diffrn_reflns_av_unetI/netI 0.0170
_diffrn_reflns_Laue_measured_fraction_full 0.991
_diffrn_reflns_Laue_measured_fraction_max 0.907
_diffrn_reflns_limit_h_max 11
_diffrn_reflns_limit_h_min -6
_diffrn_reflns_limit_k_max 13
_diffrn_reflns_limit_k_min -11
_diffrn_reflns_limit_l_max 10
_diffrn_reflns_limit_l_min -11
_diffrn_reflns_number 4632
_diffrn_reflns_point_group_measured_fraction_full 0.991
_diffrn_reflns_point_group_measured_fraction_max 0.907
_diffrn_reflns_theta_full 25.242
_diffrn_reflns_theta_max 30.873
_diffrn_reflns_theta_min 2.721
_exptl_absorpt_coefficient_mu 20.060
_exptl_absorpt_correction_T_max 0.7462
_exptl_absorpt_correction_T_min 0.5838
_exptl_absorpt_correction_type multi-scan
_exptl_absorpt_process_details SADABS
_exptl_crystal_colour colorless
_exptl_crystal_density_diffrn 4.501
_exptl_crystal_description block
_exptl_crystal_F_000 676
_exptl_crystal_size_max 0.050
_exptl_crystal_size_mid 0.040
_exptl_crystal_size_min 0.020
_refine_diff_density_max 0.779
_refine_diff_density_min -1.725
_refine_diff_density_rms 0.219
_refine_ls_extinction_coef 0.0025(6)
_refine_ls_extinction_expression Fc^*^=kFc[1+0.001xFc^2^\l^3^/sin(2\q)]^-1/4^
_refine_ls_extinction_method 'SHELXL-2014/7 (Sheldrick 2014'
_refine_ls_goodness_of_fit_ref 1.142
_refine_ls_hydrogen_treatment undef
_refine_ls_matrix_type full
_refine_ls_number_parameters 98
_refine_ls_number_reflns 1555
_refine_ls_number_restraints 0
_refine_ls_restrained_S_all 1.142
_refine_ls_R_factor_all 0.0267
_refine_ls_R_factor_gt 0.0238
_refine_ls_shift/su_max 0.000
_refine_ls_shift/su_mean 0.000
_refine_ls_structure_factor_coef Fsqd
_refine_ls_weighting_details 'w=1/[\s^2^(Fo^2^)+(0.0464P)^2^+1.9790P] where P=(Fo^2^+2Fc^2^)/3'
_refine_ls_weighting_scheme calc
_refine_ls_wR_factor_gt 0.0770
_refine_ls_wR_factor_ref 0.0787
_reflns_Friedel_coverage 0.000
_reflns_Friedel_fraction_full .
_reflns_Friedel_fraction_max .
_reflns_number_gt 1447
_reflns_number_total 1555
_reflns_threshold_expression 'I > 2\s(I)'
_cod_data_source_file Li2Zn3SeO34H2O2.cif
_cod_data_source_block 2
_cod_original_sg_symbol_H-M 'P 21/c'
_cod_database_code 1561696
_shelx_space_group_comment
;
The symmetry employed for this shelxl refinement is uniquely defined
by the following loop, which should always be used as a source of
symmetry information in preference to the above space-group names.
They are only intended as comments.
;
_shelx_estimated_absorpt_t_min 0.434
_shelx_estimated_absorpt_t_max 0.690

loop_
_space_group_symop_operation_xyz
'x, y, z'
'-x, y+1/2, -z+1/2'
'-x, -y, -z'
'x, -y-1/2, z-1/2'

loop_
_atom_site_label
_atom_site_type_symbol
_atom_site_fract_x
_atom_site_fract_y
_atom_site_fract_z
_atom_site_U_iso_or_equiv
_atom_site_adp_type
_atom_site_occupancy
_atom_site_site_symmetry_order
_atom_site_calc_flag
_atom_site_refinement_flags_posn
_atom_site_refinement_flags_adp
_atom_site_refinement_flags_occupancy
_atom_site_disorder_assembly
_atom_site_disorder_group
Se1 Se 0.40172(5) 0.17631(4) 0.26159(5) 0.00937(12) Uani 1 1 d . . . . .
Se2 Se 0.82093(5) 0.30103(4) 0.15325(5) 0.00876(12) Uani 1 1 d . . . . .
Zn1 Zn 0.11123(6) 0.12529(5) 0.44497(6) 0.01346(14) Uani 1 1 d . . . . .
Zn2 Zn 0.0000 0.0000 0.0000 0.01213(16) Uani 1 2 d S . P . .
O1 O 0.0144(4) 0.3256(3) 0.3438(4) 0.0127(5) Uani 1 1 d . . . . .
O2 O 0.1572(4) 0.6249(3) 0.3942(4) 0.0142(6) Uani 1 1 d . . . . .
O3 O 0.2119(4) 0.0826(3) 0.2434(4) 0.0126(5) Uani 1 1 d . . . . .
O4 O 0.3168(4) 0.3426(3) 0.1765(4) 0.0130(5) Uani 1 1 d . . . . .
O5 O 0.3250(6) 0.4886(5) 0.3556(7) 0.0396(10) Uani 1 1 d . . . . .
O6 O 0.4501(4) 0.1067(3) 0.0937(4) 0.0150(6) Uani 1 1 d . . . . .
O7 O 0.8770(4) 0.3997(3) 0.0015(4) 0.0124(5) Uani 1 1 d . . . . .

loop_
_atom_site_aniso_label
_atom_site_aniso_U_11
_atom_site_aniso_U_22
_atom_site_aniso_U_33
_atom_site_aniso_U_23
_atom_site_aniso_U_13
_atom_site_aniso_U_12
Se1 0.00881(19) 0.0096(2) 0.00866(19) -0.00002(12) 0.00221(13) 0.00080(12)
Se2 0.00990(19) 0.00712(19) 0.0101(2) -0.00044(12) 0.00475(14) -0.00015(12)
Zn1 0.0157(2) 0.0110(2) 0.0140(2) 0.00075(16) 0.00621(18) 0.00029(15)
Zn2 0.0162(3) 0.0102(3) 0.0108(3) 0.0014(2) 0.0060(2) 0.0006(2)
O1 0.0150(13) 0.0110(13) 0.0092(12) -0.0018(10) 0.0016(10) 0.0007(10)
O2 0.0178(14) 0.0078(12) 0.0208(14) 0.0028(11) 0.0117(12) 0.0022(10)
O3 0.0135(12) 0.0123(13) 0.0126(13) -0.0011(10) 0.0058(10) -0.0039(10)
O4 0.0147(13) 0.0087(12) 0.0131(13) 0.0008(10) 0.0027(10) 0.0016(10)
O5 0.042(2) 0.033(2) 0.050(3) -0.0005(19) 0.025(2) 0.0042(17)
O6 0.0164(13) 0.0166(14) 0.0147(13) -0.0017(11) 0.0091(11) 0.0025(11)
O7 0.0157(13) 0.0091(12) 0.0142(13) 0.0014(10) 0.0079(10) 0.0002(10)

loop_
_atom_type_symbol
_atom_type_description
_atom_type_scat_dispersion_real
_atom_type_scat_dispersion_imag
_atom_type_scat_source
O O 0.0106 0.0060 'International Tables Vol C Tables 4.2.6.8 and 6.1.1.4'
Zn Zn 0.2839 1.4301 'International Tables Vol C Tables 4.2.6.8 and 6.1.1.4'
Se Se -0.0929 2.2259 'International Tables Vol C Tables 4.2.6.8 and 6.1.1.4'

loop_
_geom_angle_atom_site_label_1
_geom_angle_atom_site_label_2
_geom_angle_atom_site_label_3
_geom_angle
_geom_angle_site_symmetry_1
_geom_angle_site_symmetry_3
O6 Se1 O4 102.15(15) . .
O6 Se1 O3 103.06(15) . .
O4 Se1 O3 101.53(14) . .
O2 Se2 O7 105.57(14) 2_645 .
O2 Se2 O1 100.50(14) 2_645 1_655
O7 Se2 O1 98.57(14) . 1_655
O4 Zn1 O1 107.04(12) 4_566 .
O4 Zn1 O3 107.42(12) 4_566 .
O1 Zn1 O3 94.12(12) . .
O4 Zn1 O7 90.12(12) 4_566 2_645
O1 Zn1 O7 160.96(12) . 2_645
O3 Zn1 O7 88.36(11) . 2_645
O4 Zn1 O7 108.85(12) 4_566 4_466
O1 Zn1 O7 86.52(12) . 4_466
O3 Zn1 O7 141.78(11) . 4_466
O7 Zn1 O7 79.99(12) 2_645 4_466
O1 Zn2 O1 180.00(10) 4_565 2_545
O1 Zn2 O2 89.68(12) 4_565 4_565
O1 Zn2 O2 90.32(12) 2_545 4_565
O1 Zn2 O2 90.32(12) 4_565 2_545
O1 Zn2 O2 89.68(12) 2_545 2_545
O2 Zn2 O2 180.00(13) 4_565 2_545
O1 Zn2 O3 93.24(11) 4_565 .
O1 Zn2 O3 86.76(11) 2_545 .
O2 Zn2 O3 98.57(11) 4_565 .
O2 Zn2 O3 81.43(11) 2_545 .
O1 Zn2 O3 86.76(11) 4_565 3
O1 Zn2 O3 93.24(11) 2_545 3
O2 Zn2 O3 81.43(11) 4_565 3
O2 Zn2 O3 98.57(11) 2_545 3
O3 Zn2 O3 180.0 . 3
Se2 O1 Zn1 108.15(14) 1_455 .
Se2 O1 Zn2 112.69(15) 1_455 2
Zn1 O1 Zn2 124.45(15) . 2
Se2 O2 Zn2 137.69(16) 2_655 2
Se1 O3 Zn1 116.47(15) . .
Se1 O3 Zn2 128.68(15) . .
Zn1 O3 Zn2 109.60(12) . .
Se1 O4 Zn1 124.90(17) . 4_565
Se2 O7 Zn1 112.34(15) . 2_655
Se2 O7 Zn1 126.78(16) . 4_665
Zn1 O7 Zn1 100.01(12) 2_655 4_665

loop_
_geom_bond_atom_site_label_1
_geom_bond_atom_site_label_2
_geom_bond_distance
_geom_bond_site_symmetry_2
Se1 O6 1.656(3) .
Se1 O4 1.697(3) .
Se1 O3 1.720(3) .
Se2 O2 1.679(3) 2_645
Se2 O7 1.703(3) .
Se2 O1 1.721(3) 1_655
Zn1 O4 1.967(3) 4_566
Zn1 O1 2.031(3) .
Zn1 O3 2.097(3) .
Zn1 O7 2.100(3) 2_645
Zn1 O7 2.129(3) 4_466
Zn2 O1 2.051(3) 4_565
Zn2 O1 2.051(3) 2_545
Zn2 O2 2.115(3) 4_565
Zn2 O2 2.115(3) 2_545
Zn2 O3 2.165(3) .
Zn2 O3 2.165(3) 3
O1 Se2 1.721(3) 1_455
O1 Zn2 2.051(3) 2
O2 Se2 1.679(3) 2_655
O2 Zn2 2.115(3) 2
O4 Zn1 1.967(3) 4_565
O7 Zn1 2.100(3) 2_655
O7 Zn1 2.129(3) 4_665
